data_9003552
loop_
_publ_author_name
'Fleet, M. E.'
'Liu, X.'
'King, P. L.'

_publ_section_title
;Accommodation of the carbonate ion in apatite: An FTIR and X-ray structure
 study of crystals synthesized at 2-4 GPa Sample: xt372
;
_journal_name_full 'American Mineralogist'
_journal_page_first 1422
_journal_page_last 1432
_journal_volume 89
_journal_year 2004
_chemical_formula_sum 'Ca5 H1.44 O13.012 P2.928'
_chemical_name_mineral Carbonate-hydroxylapatite
_space_group_IT_number 176
_symmetry_space_group_name_Hall '-P 6c'
_symmetry_space_group_name_H-M 'P 63/m'
_cell_angle_alpha 90
_cell_angle_beta 90
_cell_angle_gamma 120
_cell_formula_units_Z 2
_cell_length_a 9.4234
_cell_length_b 9.4234
_cell_length_c 6.8801
_cell_volume 529.104
_database_code_amcsd 0003644
_exptl_crystal_density_diffrn 3.143
_exptl_crystal_pressure_history 'synthesized at 2-4 GPa'
_cod_original_formula_sum 'Ca5 P2.928 O13.012 H1.44'
_cod_database_code 9003552

loop_
_symmetry_equiv_pos_as_xyz
x,y,z
-x+y,-x,1/2-z
x-y,x,1/2+z
y,-x+y,-z
-y,x-y,z
x,y,1/2-z
-x,-y,1/2+z
x-y,x,-z
-x+y,-x,z
-y,x-y,1/2-z
y,-x+y,1/2+z
-x,-y,-z

loop_
_atom_site_label
_atom_site_fract_x
_atom_site_fract_y
_atom_site_fract_z
_atom_site_occupancy
_atom_site_U_iso_or_equiv
_atom_site_type_symbol
_atom_site_attached_hydrogens
Ca1 0.66667 0.33333 0.00170 1.00000 0.01480 Ca 0
Ca2 0.99304 0.24700 0.25000 1.00000 0.01370 Ca 0
P 0.36880 0.39880 0.25000 0.97600 0.01010 P 0
O1 0.48450 0.32890 0.25000 1.00000 0.01500 O 0
O2 0.46490 0.58660 0.25000 1.00000 0.02000 O 0
O3 0.25800 0.34320 0.07140 0.98800 0.02400 O 0
O4 0.00000 0.00000 0.19500 0.50000 0.02300 O 0
H 0.00000 0.00000 0.05300 0.72000 0.02300 H 0
OB3 0.36000 0.43000 0.47000 0.01400 0.02500 O 0

loop_
_cod_changelog_entry_id
_cod_changelog_entry_author
_cod_changelog_entry_date
_cod_changelog_entry_text
1
;cod-tools version 3.8.0
Id: cif_guess_AMCSD_atom_types 9581 2023-05-17 12:35:41Z saulius
;
2023-05-23T09:17:12+03:00
;Derived atom types and hydrogen counts
from atom names that follow the AMCSD naming convention
(Wat == water, O-H == hydroxyl).
;

loop_
_cod_related_entry_id
_cod_related_entry_database
_cod_related_entry_code
1 AMCSD 0003644

_cod_duplicate_entry 9003548
